data_7103886
_publ_section_title
;
The design and synthesis of non-centric
diamond-like networks based NH4+ ion
;
_journal_name_full 'Chemical communications (Cambridge, England)'
_journal_paper_doi 10.1039/b306253h
_journal_year 2003
_chemical_formula_sum 'C24 H30 F6 N5 O7 P'
_chemical_formula_weight 645.50
_chemical_name_systematic
;
?
;
_space_group_IT_number 122
_symmetry_cell_setting tetragonal
_symmetry_space_group_name_Hall 'I -4 2bw'
_symmetry_space_group_name_H-M 'I -4 2 d'
_atom_sites_solution_hydrogens geom
_atom_sites_solution_primary direct
_atom_sites_solution_secondary difmap
_audit_creation_method SHELXL-97
_cell_angle_alpha 90.00
_cell_angle_beta 90.00
_cell_angle_gamma 90.00
_cell_formula_units_Z 8
_cell_length_a 28.0095(18)
_cell_length_b 28.0095(18)
_cell_length_c 7.4018(9)
_cell_measurement_temperature 90(1)
_cell_volume 5807.0(9)
_computing_cell_refinement SMART
_computing_data_collection 'SMART CCD 1000'
_computing_data_reduction SAINT
_computing_molecular_graphics XP
_computing_publication_material XCIF
_computing_structure_refinement 'SHELXL-97 (Sheldrick, 1997)'
_computing_structure_solution 'SHELXS-97 (Sheldrick, 1990)'
_diffrn_ambient_temperature 90(1)
_diffrn_measured_fraction_theta_full 0.994
_diffrn_measured_fraction_theta_max 0.994
_diffrn_measurement_device_type 'SMART CCD 1000'
_diffrn_radiation_monochromator graphite
_diffrn_radiation_source 'fine-focus sealed tube'
_diffrn_radiation_type MoK\a
_diffrn_radiation_wavelength 0.71073
_diffrn_reflns_av_R_equivalents 0.0773
_diffrn_reflns_av_sigmaI/netI 0.0369
_diffrn_reflns_limit_h_max 33
_diffrn_reflns_limit_h_min -33
_diffrn_reflns_limit_k_max 33
_diffrn_reflns_limit_k_min -31
_diffrn_reflns_limit_l_max 8
_diffrn_reflns_limit_l_min -8
_diffrn_reflns_number 20508
_diffrn_reflns_theta_full 24.98
_diffrn_reflns_theta_max 24.98
_diffrn_reflns_theta_min 1.45
_exptl_absorpt_coefficient_mu 0.184
_exptl_crystal_colour yellow
_exptl_crystal_density_diffrn 1.477
_exptl_crystal_density_method 'not measured'
_exptl_crystal_description prismatic
_exptl_crystal_F_000 2672
_exptl_crystal_size_max 0.32
_exptl_crystal_size_mid 0.18
_exptl_crystal_size_min 0.14
_refine_diff_density_max 0.676
_refine_diff_density_min -0.728
_refine_diff_density_rms 0.115
_refine_ls_abs_structure_details 'Flack H D (1983), Acta Cryst. A39, 876-881'
_refine_ls_abs_structure_Flack 0.0(4)
_refine_ls_extinction_method none
_refine_ls_goodness_of_fit_ref 1.060
_refine_ls_hydrogen_treatment mixed
_refine_ls_matrix_type full
_refine_ls_number_parameters 227
_refine_ls_number_reflns 2544
_refine_ls_number_restraints 2
_refine_ls_restrained_S_all 1.060
_refine_ls_R_factor_all 0.1037
_refine_ls_R_factor_gt 0.0884
_refine_ls_shift/su_max 0.000
_refine_ls_shift/su_mean 0.000
_refine_ls_structure_factor_coef Fsqd
_refine_ls_weighting_details 'calc w=1/[\s^2^(Fo^2^)+(0.1738P)^2^+13.4032P] where P=(Fo^2^+2Fc^2^)/3'
_refine_ls_weighting_scheme calc
_refine_ls_wR_factor_gt 0.2326
_refine_ls_wR_factor_ref 0.2546
_reflns_number_gt 2083
_reflns_number_total 2544
_reflns_threshold_expression >2sigma(I)
_cod_data_source_file b306253h.txt
_cod_data_source_block i-4
_cod_depositor_comments
;
The following automatic conversions were performed:
'_symmetry_cell_setting' value 'Tetragonal' changed to 'tetragonal'
according to '/home/saulius/struct/CIF-dictionaries/cif_core.dic'
dictionary named 'cif_core.dic' version 2.4.1 from 2010-06-29.

Automatic conversion script
Id: cif_fix_enum 1527 2010-12-29 10:47:43Z saulius 
;
_cod_original_sg_symbol_H-M I-42d
_cod_database_code 7103886

loop_
_symmetry_equiv_pos_as_xyz
'x, y, z'
'-x, -y, z'
'y, -x, -z'
'-y, x, -z'
'-x+1/2, y, -z+3/4'
'x+1/2, -y, -z+3/4'
'-y+1/2, -x, z+3/4'
'y+1/2, x, z+3/4'
'x+1/2, y+1/2, z+1/2'
'-x+1/2, -y+1/2, z+1/2'
'y+1/2, -x+1/2, -z+1/2'
'-y+1/2, x+1/2, -z+1/2'
'-x+1, y+1/2, -z+5/4'
'x+1, -y+1/2, -z+5/4'
'-y+1, -x+1/2, z+5/4'
'y+1, x+1/2, z+5/4'

loop_
_atom_site_label
_atom_site_type_symbol
_atom_site_fract_x
_atom_site_fract_y
_atom_site_fract_z
_atom_site_U_iso_or_equiv
_atom_site_adp_type
_atom_site_occupancy
_atom_site_symmetry_multiplicity
_atom_site_calc_flag
_atom_site_refinement_flags
_atom_site_disorder_assembly
_atom_site_disorder_group
P1 P 0.59702(10) 0.2500 0.1250 0.0783(12) Uani 1 2 d S . .
O1 O 0.93334(11) 0.55225(10) 0.7047(4) 0.0236(8) Uani 1 1 d . . .
O2 O 0.93618(11) 0.94369(10) 0.0502(4) 0.0234(8) Uani 1 1 d . . .
O3 O 0.6002(14) 0.2500 -0.3750 0.187(7) Uiso 0.50 2 d SP . .
O3' O 0.5625(19) 0.2834(19) -0.467(8) 0.187(7) Uiso 0.25 1 d P . .
O4 O 0.7822(9) 0.7691(9) 0.315(4) 0.187(7) Uiso 0.50 1 d P . .
O4' O 0.7811(9) 0.7257(9) 0.435(4) 0.187(7) Uiso 0.50 1 d P . .
N1 N 0.92896(14) 0.59484(13) 0.6310(5) 0.0202(8) Uani 1 1 d . . .
N2 N 0.93655(14) 0.90064(13) 0.1248(5) 0.0225(8) Uani 1 1 d . . .
N3 N 1.0000 1.0000 0.2535(6) 0.0140(11) Uani 1 2 d SD . .
H2 H 0.9888(14) 1.0198(12) 0.332(5) 0.009(11) Uiso 1 1 d D . .
H1 H 1.0188(13) 1.0167(14) 0.186(5) 0.015(12) Uiso 1 1 d D . .
C1 C 0.96854(18) 0.62139(15) 0.5938(6) 0.0246(11) Uani 1 1 d . . .
H1A H 0.9986 0.6092 0.6199 0.029 Uiso 1 1 calc R . .
C2 C 0.9644(2) 0.66514(18) 0.5197(6) 0.0356(13) Uani 1 1 d . . .
H2A H 0.9915 0.6832 0.4953 0.043 Uiso 1 1 calc R . .
C3 C 0.9179(2) 0.68351(18) 0.4789(6) 0.0378(14) Uani 1 1 d . . .
C4 C 0.8793(2) 0.65644(17) 0.5166(6) 0.0325(12) Uani 1 1 d . . .
H4A H 0.8489 0.6679 0.4905 0.039 Uiso 1 1 calc R . .
C5 C 0.88439(18) 0.61220(17) 0.5929(7) 0.0305(11) Uani 1 1 d . . .
H5A H 0.8575 0.5939 0.6188 0.037 Uiso 1 1 calc R . .
C6 C 0.9090(3) 0.7316(2) 0.4005(8) 0.0165(13) Uani 0.75 1 d P . .
H4 H 0.877(2) 0.7452(19) 0.401(7) 0.032(15) Uiso 1 1 d . . .
C7 C 0.9457(3) 0.7614(3) 0.3579(9) 0.0153(14) Uani 0.75 1 d P . .
H3 H 0.972(3) 0.759(3) 0.342(10) 0.06(2) Uiso 1 1 d . . .
C7' C 0.9099(11) 0.7665(7) 0.346(3) 0.034(5) Uani 0.25 1 d P . .
C6' C 0.9447(15) 0.7375(12) 0.387(3) 0.043(10) Uani 0.25 1 d P . .
C8 C 0.9393(2) 0.80988(17) 0.2792(6) 0.0319(12) Uani 1 1 d . . .
C9 C 0.9797(2) 0.83257(17) 0.2248(6) 0.0334(12) Uani 1 1 d . . .
H9A H 1.0091 0.8174 0.2388 0.040 Uiso 1 1 calc R . .
C10 C 0.97815(18) 0.87729(15) 0.1497(6) 0.0259(10) Uani 1 1 d . . .
H10A H 1.0065 0.8919 0.1150 0.031 Uiso 1 1 calc R . .
C11 C 0.8952(2) 0.87968(18) 0.1774(6) 0.0325(12) Uani 1 1 d . . .
H11A H 0.8662 0.8954 0.1620 0.039 Uiso 1 1 calc R . .
C12 C 0.8966(2) 0.83401(19) 0.2553(6) 0.0398(15) Uani 1 1 d . . .
H12A H 0.8683 0.8196 0.2917 0.048 Uiso 1 1 calc R . .
F1 F 0.5994(7) 0.2188(3) -0.027(2) 0.321(12) Uani 1 1 d . . .
F2 F 0.6345(2) 0.2841(3) 0.049(2) 0.223(7) Uani 1 1 d . . .
F3 F 0.55901(17) 0.2817(2) 0.0320(10) 0.097(2) Uani 1 1 d . . .

loop_
_atom_site_aniso_label
_atom_site_aniso_U_11
_atom_site_aniso_U_22
_atom_site_aniso_U_33
_atom_site_aniso_U_23
_atom_site_aniso_U_13
_atom_site_aniso_U_12
P1 0.0424(14) 0.0380(14) 0.154(3) 0.0177(17) 0.000 0.000
O1 0.0299(16) 0.0137(14) 0.0272(16) 0.0034(13) 0.0047(14) 0.0065(12)
O2 0.0313(17) 0.0156(15) 0.0233(15) 0.0061(13) -0.0067(14) -0.0025(13)
N1 0.035(2) 0.0160(17) 0.0100(16) -0.0017(14) -0.0035(15) 0.0058(15)
N2 0.035(2) 0.0170(17) 0.0151(17) 0.0006(15) -0.0009(17) -0.0127(17)
N3 0.017(2) 0.013(2) 0.012(2) 0.000 0.000 -0.0006(19)
C1 0.039(3) 0.018(2) 0.018(2) -0.0021(18) -0.0006(19) 0.0023(19)
C2 0.066(4) 0.023(2) 0.018(2) -0.003(2) 0.007(2) -0.010(2)
C3 0.074(4) 0.026(3) 0.013(2) -0.0045(19) -0.012(2) 0.029(3)
C4 0.043(3) 0.029(3) 0.025(3) -0.003(2) -0.009(2) 0.013(2)
C5 0.033(3) 0.030(3) 0.029(3) -0.006(2) -0.005(2) 0.007(2)
C6 0.020(3) 0.013(4) 0.017(3) 0.003(2) -0.001(2) -0.003(3)
C7 0.018(4) 0.012(4) 0.015(3) -0.003(3) 0.002(3) 0.001(3)
C7' 0.07(2) 0.021(12) 0.014(10) -0.005(8) 0.009(10) 0.003(11)
C6' 0.10(3) 0.010(13) 0.017(11) -0.011(10) 0.017(14) 0.016(17)
C8 0.059(3) 0.020(2) 0.018(2) -0.0018(19) 0.002(2) -0.008(2)
C9 0.061(4) 0.018(2) 0.020(2) 0.0020(19) -0.004(2) -0.002(2)
C10 0.041(3) 0.018(2) 0.019(2) 0.0030(19) -0.006(2) -0.0067(19)
C11 0.042(3) 0.031(3) 0.024(2) -0.010(2) 0.006(2) -0.011(2)
C12 0.067(4) 0.038(3) 0.014(2) -0.010(2) 0.016(2) -0.036(3)
F1 0.53(3) 0.108(7) 0.33(2) -0.068(10) 0.25(2) 0.033(12)
F2 0.073(4) 0.106(5) 0.491(19) 0.177(9) 0.009(7) 0.007(3)
F3 0.062(3) 0.095(4) 0.134(5) 0.049(3) -0.008(3) 0.006(3)

loop_
_atom_type_symbol
_atom_type_description
_atom_type_scat_dispersion_real
_atom_type_scat_dispersion_imag
_atom_type_scat_source
C C 0.0033 0.0016 'International Tables Vol C Tables 4.2.6.8 and 6.1.1.4'
H H 0.0000 0.0000 'International Tables Vol C Tables 4.2.6.8 and 6.1.1.4'
N N 0.0061 0.0033 'International Tables Vol C Tables 4.2.6.8 and 6.1.1.4'
O O 0.0106 0.0060 'International Tables Vol C Tables 4.2.6.8 and 6.1.1.4'
F F 0.0171 0.0103 'International Tables Vol C Tables 4.2.6.8 and 6.1.1.4'
P P 0.1023 0.0942 'International Tables Vol C Tables 4.2.6.8 and 6.1.1.4'

loop_
_geom_angle_atom_site_label_1
_geom_angle_atom_site_label_2
_geom_angle_atom_site_label_3
_geom_angle
_geom_angle_site_symmetry_1
_geom_angle_site_symmetry_3
_geom_angle_publ_flag
F1 P1 F1 174.6(17) . 14_454 ?
F1 P1 F2 93.4(8) . . ?
F1 P1 F2 82.9(10) 14_454 . ?
F1 P1 F2 82.9(10) . 14_454 ?
F1 P1 F2 93.4(8) 14_454 14_454 ?
F2 P1 F2 93.0(5) . 14_454 ?
F1 P1 F3 91.9(6) . 14_454 ?
F1 P1 F3 91.8(9) 14_454 14_454 ?
F2 P1 F3 174.7(6) . 14_454 ?
F2 P1 F3 87.2(3) 14_454 14_454 ?
F1 P1 F3 91.8(9) . . ?
F1 P1 F3 91.9(6) 14_454 . ?
F2 P1 F3 87.2(3) . . ?
F2 P1 F3 174.7(6) 14_454 . ?
F3 P1 F3 93.1(4) 14_454 . ?
O3' O3 O3' 95(4) 14_453 . ?
O1 N1 C1 120.1(4) . . ?
O1 N1 C5 119.5(4) . . ?
C1 N1 C5 120.4(4) . . ?
O2 N2 C10 120.3(4) . . ?
O2 N2 C11 120.4(4) . . ?
C10 N2 C11 119.3(4) . . ?
C2 C1 N1 120.6(5) . . ?
C1 C2 C3 119.3(5) . . ?
C4 C3 C2 118.9(4) . . ?
C4 C3 C6 117.1(5) . . ?
C2 C3 C6 123.9(6) . . ?
C4 C3 C6' 151.0(13) . . ?
C2 C3 C6' 90.1(13) . . ?
C6 C3 C6' 34.0(11) . . ?
C3 C4 C5 120.7(5) . . ?
N1 C5 C4 120.1(5) . . ?
C6' C6 C7' 78(2) . . ?
C6' C6 C7 30.2(17) . . ?
C7' C6 C7 47.8(16) . . ?
C6' C6 C3 91(2) . . ?
C7' C6 C3 169.0(19) . . ?
C7 C6 C3 121.2(7) . . ?
C6' C7 C7' 97(4) . . ?
C6' C7 C6 47(4) . . ?
C7' C7 C6 50.3(13) . . ?
C6' C7 C8 169(4) . . ?
C7' C7 C8 73.6(14) . . ?
C6 C7 C8 123.9(7) . . ?
C7 C7' C6 82.0(19) . . ?
C7 C7' C6' 32(2) . . ?
C6 C7' C6' 50(2) . . ?
C7 C7' C8 67.4(16) . . ?
C6 C7' C8 149(3) . . ?
C6' C7' C8 100(3) . . ?
C7 C6' C6 103(4) . . ?
C7 C6' C7' 51(3) . . ?
C6 C6' C7' 52(2) . . ?
C7 C6' C3 157(5) . . ?
C6 C6' C3 54.7(19) . . ?
C7' C6' C3 107(3) . . ?
C9 C8 C12 117.0(4) . . ?
C9 C8 C7 116.2(5) . . ?
C12 C8 C7 126.9(5) . . ?
C9 C8 C7' 154.6(11) . . ?
C12 C8 C7' 88.0(11) . . ?
C7 C8 C7' 39.1(10) . . ?
C8 C9 C10 121.3(6) . . ?
N2 C10 C9 121.8(5) . . ?
N2 C11 C12 119.2(5) . . ?
C8 C12 C11 121.5(5) . . ?

loop_
_geom_bond_atom_site_label_1
_geom_bond_atom_site_label_2
_geom_bond_distance
_geom_bond_site_symmetry_2
_geom_bond_publ_flag
P1 F1 1.428(13) . ?
P1 F1 1.428(13) 14_454 ?
P1 F2 1.527(7) . ?
P1 F2 1.527(7) 14_454 ?
P1 F3 1.548(5) 14_454 ?
P1 F3 1.548(5) . ?
O1 N1 1.318(5) . ?
O2 N2 1.326(5) . ?
O3 O3' 1.56(5) 14_453 ?
O3 O3' 1.56(5) . ?
O4 O4' 1.50(3) . ?
N1 C1 1.363(6) . ?
N1 C5 1.369(6) . ?
N2 C10 1.349(6) . ?
N2 C11 1.356(6) . ?
C1 C2 1.347(7) . ?
C2 C3 1.435(8) . ?
C3 C4 1.349(8) . ?
C3 C6 1.488(7) . ?
C3 C6' 1.82(4) . ?
C4 C5 1.369(7) . ?
C6 C6' 1.02(4) . ?
C6 C7' 1.06(2) . ?
C6 C7 1.361(10) . ?
C7 C6' 0.70(3) . ?
C7 C7' 1.02(3) . ?
C7 C8 1.490(11) . ?
C7' C6' 1.30(4) . ?
C7' C8 1.55(2) . ?
C8 C9 1.361(8) . ?
C8 C12 1.384(9) . ?
C9 C10 1.371(7) . ?
C11 C12 1.404(7) . ?
